data_1570179
loop_
_publ_author_name
'Vainauskas, Jogirdas'
'Borchers, Tristan H.'
'Arhangelskis, Mihails'
'McCormick McPherson, Laura J'
'Spilfogel, Toni S.'
'Hamzehpoor, Ehsan'
'Topi&#x107;, Filip'
'Coles, Simon J.'
'Perepichka, Dmytro F.'
'Barrett, Christopher J.'
'Fri&#x161;&#x10d;i&#x107;, Tomislav'

_publ_section_title
;
 Halogen bonding with carbon: directional assembly of non-derivatised
 aromatic carbon systems into robust supramolecular ladder architectures.
;
_journal_issue 45
_journal_name_full 'Chemical science'
_journal_page_first 13031
_journal_page_last 13041
_journal_paper_doi 10.1039/d3sc04191c
_journal_volume 14
_journal_year 2023
_chemical_formula_moiety 'C60, 2(C6 F4 I2)'
_chemical_formula_sum 'C72 F8 I4'
_chemical_formula_weight 1524.32
_space_group_crystal_system orthorhombic
_space_group_IT_number 64
_space_group_name_Hall '-C 2ac 2'
_space_group_name_H-M_alt 'C m c e'
_atom_sites_solution_primary dual
_audit_creation_date 2022-01-13
_audit_creation_method
;
Olex2 1.3
(compiled 2020.11.12 svn.r5f609507 for OlexSys, GUI svn.r6408)
;
_audit_update_record
;
2023-04-25 deposited with the CCDC.	2023-10-09 downloaded from the CCDC.
;
_cell_angle_alpha 90
_cell_angle_beta 90
_cell_angle_gamma 90
_cell_formula_units_Z 4
_cell_length_a 24.9493(4)
_cell_length_b 17.2771(3)
_cell_length_c 10.18670(10)
_cell_measurement_reflns_used 9876
_cell_measurement_temperature 298(2)
_cell_measurement_theta_max 72.47
_cell_measurement_theta_min 5.12
_cell_volume 4390.99(11)
_computing_cell_refinement 'SAINT V8.38A (?, 2016)'
_computing_data_collection 'Bruker APEX3'
_computing_data_reduction 'SAINT V8.38A (?, 2016)'
_computing_molecular_graphics 'Olex2 1.3 (Dolomanov et al., 2009)'
_computing_publication_material 'Olex2 1.3 (Dolomanov et al., 2009)'
_computing_structure_refinement 'SHELXL 2018/3 (Sheldrick, 2015)'
_computing_structure_solution 'SHELXT 2014/5 (Sheldrick, 2014)'
_diffrn_ambient_temperature 298
_diffrn_measured_fraction_theta_full 0.998
_diffrn_measured_fraction_theta_max 0.998
_diffrn_measurement_device_type 'Bruker APEX-II CCD'
_diffrn_measurement_method '\f and \w scans'
_diffrn_radiation_type CuK\a
_diffrn_radiation_wavelength 1.54178
_diffrn_reflns_av_R_equivalents 0.0678
_diffrn_reflns_av_unetI/netI 0.0289
_diffrn_reflns_Laue_measured_fraction_full 0.998
_diffrn_reflns_Laue_measured_fraction_max 0.998
_diffrn_reflns_limit_h_max 30
_diffrn_reflns_limit_h_min -30
_diffrn_reflns_limit_k_max 14
_diffrn_reflns_limit_k_min -21
_diffrn_reflns_limit_l_max 12
_diffrn_reflns_limit_l_min -11
_diffrn_reflns_number 35985
_diffrn_reflns_point_group_measured_fraction_full 0.998
_diffrn_reflns_point_group_measured_fraction_max 0.998
_diffrn_reflns_theta_full 67.679
_diffrn_reflns_theta_max 72.468
_diffrn_reflns_theta_min 3.543
_diffrn_source 'micro-focus sealed X-ray tube'
_exptl_absorpt_coefficient_mu 23.071
_exptl_absorpt_correction_T_max 0.7536
_exptl_absorpt_correction_T_min 0.3927
_exptl_absorpt_correction_type multi-scan
_exptl_absorpt_process_details
;
SADABS-2016/2 (Bruker,2016/2) was used for absorption correction.
wR2(int) was 0.1839 before and 0.0831 after correction.
The Ratio of minimum to maximum transmission is 0.1781.
The \l/2 correction factor is Not present.
;
_exptl_crystal_colour red
_exptl_crystal_density_diffrn 2.306
_exptl_crystal_density_method 'not measured'
_exptl_crystal_description block
_exptl_crystal_F_000 2864
_exptl_crystal_recrystallization_method 'Re-crystallisation from solvent: Toluene'
_exptl_crystal_size_max 0.334
_exptl_crystal_size_mid 0.151
_exptl_crystal_size_min 0.093
_refine_diff_density_max 1.097
_refine_diff_density_min -0.747
_refine_diff_density_rms 0.131
_refine_ls_extinction_coef 0.00021(3)
_refine_ls_extinction_expression Fc^*^=kFc[1+0.001xFc^2^\l^3^/sin(2\q)]^-1/4^
_refine_ls_extinction_method 'SHELXL-2018/3 (Sheldrick 2018)'
_refine_ls_goodness_of_fit_ref 1.094
_refine_ls_hydrogen_treatment undef
_refine_ls_matrix_type full
_refine_ls_number_parameters 194
_refine_ls_number_reflns 2236
_refine_ls_number_restraints 171
_refine_ls_restrained_S_all 1.089
_refine_ls_R_factor_all 0.0554
_refine_ls_R_factor_gt 0.0434
_refine_ls_shift/su_max 0.001
_refine_ls_shift/su_mean 0.000
_refine_ls_structure_factor_coef Fsqd
_refine_ls_weighting_details 'w=1/[\s^2^(Fo^2^)+(0.0561P)^2^+33.8763P] where P=(Fo^2^+2Fc^2^)/3'
_refine_ls_weighting_scheme calc
_refine_ls_wR_factor_gt 0.1103
_refine_ls_wR_factor_ref 0.1282
_reflns_Friedel_coverage 0.000
_reflns_number_gt 1812
_reflns_number_total 2236
_reflns_threshold_expression 'I > 2\s(I)'
_cod_data_source_file d3sc04191c3.cif
_cod_data_source_block sfull_a_CCDC1
_cod_depositor_comments 'Adding full bibliography for 1570178--1570188.cif.'
_cod_original_sg_symbol_Hall '-C 2bc 2'
_cod_database_code 1570179
_shelx_shelxl_version_number 2018/3
_shelx_space_group_comment
;
The symmetry employed for this shelxl refinement is uniquely defined
by the following loop, which should always be used as a source of
symmetry information in preference to the above space-group names.
They are only intended as comments.
;
_shelx_estimated_absorpt_t_max 0.223
_shelx_estimated_absorpt_t_min 0.048
_olex2_refinement_description
;
1. Rigid body (RIGU) restrains
 All non-hydrogen atoms
 with sigma for 1-2 distances of 0.004 and sigma for 1-3 distances of 0.004
;
_olex2_submission_special_instructions 'No special instructions were received'

loop_
_space_group_symop_operation_xyz
'x, y, z'
'-x, -y+1/2, z+1/2'
'-x, y+1/2, -z+1/2'
'x, -y, -z'
'x+1/2, y+1/2, z'
'-x+1/2, -y+1, z+1/2'
'-x+1/2, y+1, -z+1/2'
'x+1/2, -y+1/2, -z'
'-x, -y, -z'
'x, y-1/2, -z-1/2'
'x, -y-1/2, z-1/2'
'-x, y, z'
'-x+1/2, -y+1/2, -z'
'x+1/2, y, -z-1/2'
'x+1/2, -y, z-1/2'
'-x+1/2, y+1/2, z'

loop_
_atom_site_label
_atom_site_type_symbol
_atom_site_fract_x
_atom_site_fract_y
_atom_site_fract_z
_atom_site_U_iso_or_equiv
_atom_site_adp_type
_atom_site_occupancy
_atom_site_site_symmetry_order
_atom_site_calc_flag
_atom_site_refinement_flags_posn
_atom_site_refinement_flags_adp
_atom_site_refinement_flags_occupancy
_atom_site_disorder_assembly
_atom_site_disorder_group
C00A C 0.5287(4) 0.3066(3) 0.5820(10) 0.086(2) Uani 1 1 d . . . . .
F1A F 0.71804(15) 0.5197(2) 0.1459(4) 0.0603(9) Uani 1 1 d . . . . .
I1A I 0.66110(2) 0.65460(2) -0.01315(4) 0.0550(2) Uani 1 1 d . . . . .
F2A F 0.71510(15) 0.79250(19) 0.1508(4) 0.0623(9) Uani 1 1 d . . . . .
C1A C 0.7329(2) 0.5873(3) 0.1958(5) 0.0439(11) Uani 1 1 d . . . . .
C2A C 0.7148(2) 0.6562(3) 0.1436(5) 0.0432(11) Uani 1 1 d . . . . .
C3A C 0.7322(2) 0.7240(3) 0.1978(5) 0.0437(11) Uani 1 1 d . . . . .
C1B C 0.5248(4) 0.3840(6) 0.7783(9) 0.108(3) Uani 1 1 d . . . . .
C2B C 0.5545(4) 0.3463(5) 0.6853(11) 0.091(2) Uani 1 1 d . . . . .
C3B C 0.6021(4) 0.3912(6) 0.6515(13) 0.106(3) Uani 1 1 d . . . . .
C4B C 0.6196(4) 0.3925(6) 0.5234(13) 0.108(3) Uani 1 1 d . . . . .
C5B C 0.6392(4) 0.4683(7) 0.4659(15) 0.114(3) Uani 1 1 d . . . . .
C6B C 0.6209(4) 0.4711(7) 0.3287(12) 0.114(3) Uani 1 1 d . . . . .
C7B C 0.6031(4) 0.5396(7) 0.2758(12) 0.111(3) Uani 1 1 d . . . . .
C8B C 0.5564(6) 0.5373(8) 0.1907(10) 0.123(4) Uani 1 1 d . . . . .
C9B C 0.5293(6) 0.4789(10) 0.1659(8) 0.140(4) Uani 1 1 d . . . . .
C10B C 0.5463(7) 0.4039(8) 0.2188(11) 0.134(3) Uani 1 1 d . . . . .
C11B C 0.5916(5) 0.3990(6) 0.3019(12) 0.115(3) Uani 1 1 d . . . . .
C12B C 0.5899(5) 0.3504(5) 0.4174(15) 0.116(3) Uani 1 1 d . . . . .
C13B C 0.5481(5) 0.3111(4) 0.4505(12) 0.106(3) Uani 1 1 d . . . . .
C14B C 0.500000 0.3153(6) 0.3585(17) 0.117(4) Uani 1 2 d S T P . .
C15B C 0.500000 0.3594(11) 0.2518(19) 0.135(5) Uani 1 2 d S T P . .

loop_
_atom_site_aniso_label
_atom_site_aniso_U_11
_atom_site_aniso_U_22
_atom_site_aniso_U_33
_atom_site_aniso_U_23
_atom_site_aniso_U_13
_atom_site_aniso_U_12
C00A 0.113(6) 0.030(3) 0.115(5) 0.026(3) 0.011(4) 0.021(3)
F1A 0.062(2) 0.0552(18) 0.064(2) -0.0106(16) -0.0049(17) -0.0081(15)
I1A 0.0458(3) 0.0754(4) 0.0438(3) 0.00116(16) -0.00688(14) -0.00252(16)
F2A 0.066(2) 0.0504(18) 0.070(2) 0.0090(16) -0.0142(18) 0.0045(15)
C1A 0.040(3) 0.051(3) 0.040(3) -0.006(2) 0.005(2) -0.002(2)
C2A 0.037(3) 0.060(3) 0.033(2) -0.001(2) 0.002(2) 0.001(2)
C3A 0.041(3) 0.048(2) 0.043(3) 0.005(2) -0.001(2) 0.003(2)
C1B 0.145(9) 0.113(6) 0.067(4) 0.053(4) -0.017(4) 0.019(6)
C2B 0.097(6) 0.068(5) 0.109(6) 0.052(4) -0.024(4) 0.014(4)
C3B 0.076(5) 0.103(6) 0.140(7) 0.042(6) -0.036(5) 0.027(4)
C4B 0.059(4) 0.107(6) 0.159(7) 0.035(5) 0.012(4) 0.053(4)
C5B 0.046(4) 0.125(7) 0.172(9) 0.018(7) 0.026(5) 0.015(4)
C6B 0.080(5) 0.130(6) 0.134(7) 0.031(6) 0.075(5) 0.036(5)
C7B 0.098(6) 0.121(7) 0.114(7) 0.035(6) 0.078(5) 0.010(5)
C8B 0.150(9) 0.166(9) 0.054(5) 0.024(6) 0.061(5) 0.000(7)
C9B 0.182(12) 0.208(10) 0.030(3) -0.007(6) 0.026(5) -0.004(7)
C10B 0.190(10) 0.140(7) 0.071(5) -0.064(5) 0.054(5) 0.015(6)
C11B 0.128(7) 0.109(6) 0.109(6) -0.011(5) 0.075(5) 0.045(5)
C12B 0.114(7) 0.074(5) 0.160(8) 0.001(5) 0.052(6) 0.046(4)
C13B 0.130(7) 0.040(3) 0.148(6) -0.010(4) 0.038(5) 0.032(4)
C14B 0.191(11) 0.039(5) 0.120(8) -0.057(5) 0.000 0.000
C15B 0.199(13) 0.116(10) 0.092(8) -0.072(6) 0.000 0.000

loop_
_atom_type_symbol
_atom_type_description
_atom_type_scat_dispersion_real
_atom_type_scat_dispersion_imag
_atom_type_scat_source
C C 0.0181 0.0091 'International Tables Vol C Tables 4.2.6.8 and 6.1.1.4'
F F 0.0727 0.0534 'International Tables Vol C Tables 4.2.6.8 and 6.1.1.4'
I I -0.3257 6.8362 'International Tables Vol C Tables 4.2.6.8 and 6.1.1.4'

loop_
_geom_angle_atom_site_label_1
_geom_angle_atom_site_label_2
_geom_angle_atom_site_label_3
_geom_angle
_geom_angle_site_symmetry_1
_geom_angle_site_symmetry_3
_geom_angle_publ_flag
C2B C00A C00A 117.1(6) . 12_655 ?
C2B C00A C13B 121.4(9) . . ?
C13B C00A C00A 109.7(6) . 12_655 ?
F1A C1A C1A 118.3(3) . 7_645 ?
F1A C1A C2A 121.3(5) . . ?
C2A C1A C1A 120.4(3) . 7_645 ?
C1A C2A I1A 119.7(4) . . ?
C3A C2A I1A 121.7(4) . . ?
C3A C2A C1A 118.7(5) . . ?
F2A C3A C2A 120.6(5) . . ?
F2A C3A C3A 118.5(3) . 7_645 ?
C2A C3A C3A 120.9(3) . 7_645 ?
C1B C1B C2B 122.8(6) 12_655 . ?
C1B C1B C8B 119.4(7) 12_655 4_566 ?
C2B C1B C8B 106.0(10) . 4_566 ?
C00A C2B C3B 116.9(10) . . ?
C1B C2B C00A 120.1(9) . . ?
C1B C2B C3B 110.5(10) . . ?
C4B C3B C2B 119.4(12) . . ?
C4B C3B C7B 118.7(11) . 4_566 ?
C7B C3B C2B 110.0(11) 4_566 . ?
C3B C4B C5B 118.8(12) . . ?
C3B C4B C12B 121.2(11) . . ?
C12B C4B C5B 107.4(11) . . ?
C5B C5B C4B 121.5(17) 4_566 . ?
C5B C5B C6B 118.8(15) 4_566 . ?
C6B C5B C4B 107.2(11) . . ?
C7B C6B C5B 120.1(13) . . ?
C7B C6B C11B 119.7(13) . . ?
C11B C6B C5B 107.6(10) . . ?
C3B C7B C8B 108.8(11) 4_566 . ?
C6B C7B C3B 122.1(13) . 4_566 ?
C6B C7B C8B 118.0(13) . . ?
C7B C8B C1B 104.6(11) . 4_566 ?
C9B C8B C1B 117.6(15) . 4_566 ?
C9B C8B C7B 125.5(15) . . ?
C8B C9B C9B 123.0(11) . 12_655 ?
C8B C9B C10B 119.1(15) . . ?
C9B C9B C10B 106.8(9) 12_655 . ?
C11B C10B C9B 120.2(13) . . ?
C11B C10B C15B 118.2(15) . . ?
C15B C10B C9B 109.2(17) . . ?
C10B C11B C6B 117.3(11) . . ?
C10B C11B C12B 119.9(13) . . ?
C12B C11B C6B 110.8(13) . . ?
C11B C12B C4B 106.9(11) . . ?
C13B C12B C4B 117.9(13) . . ?
C13B C12B C11B 122.8(15) . . ?
C00A C13B C14B 108.3(10) . . ?
C12B C13B C00A 123.2(12) . . ?
C12B C13B C14B 116.8(12) . . ?
C13B C14B C13B 103.8(14) 12_655 . ?
C15B C14B C13B 122.0(8) . 12_655 ?
C15B C14B C13B 122.0(8) . . ?
C10B C15B C10B 108(2) 12_655 . ?
C14B C15B C10B 120.2(11) . 12_655 ?
C14B C15B C10B 120.2(11) . . ?

loop_
_geom_bond_atom_site_label_1
_geom_bond_atom_site_label_2
_geom_bond_distance
_geom_bond_site_symmetry_2
_geom_bond_publ_flag
C00A C00A 1.434(18) 12_655 ?
C00A C2B 1.411(13) . ?
C00A C13B 1.426(14) . ?
F1A C1A 1.326(6) . ?
I1A C2A 2.085(5) . ?
F2A C3A 1.347(6) . ?
C1A C1A 1.395(11) 7_645 ?
C1A C2A 1.379(7) . ?
C2A C3A 1.366(7) . ?
C3A C3A 1.384(10) 7_645 ?
C1B C1B 1.24(2) 12_655 ?
C1B C2B 1.366(14) . ?
C1B C8B 1.603(16) 4_566 ?
C2B C3B 1.461(14) . ?
C3B C4B 1.376(15) . ?
C3B C7B 1.407(16) 4_566 ?
C4B C5B 1.517(16) . ?
C4B C12B 1.498(19) . ?
C5B C5B 1.30(2) 4_566 ?
C5B C6B 1.471(18) . ?
C6B C7B 1.373(15) . ?
C6B C11B 1.471(17) . ?
C7B C8B 1.454(18) . ?
C8B C9B 1.240(17) . ?
C9B C9B 1.46(3) 12_655 ?
C9B C10B 1.466(18) . ?
C10B C11B 1.415(18) . ?
C10B C15B 1.426(17) . ?
C11B C12B 1.446(17) . ?
C12B C13B 1.290(15) . ?
C13B C14B 1.524(15) . ?
C14B C15B 1.33(3) . ?

loop_
_geom_torsion_atom_site_label_1
_geom_torsion_atom_site_label_2
_geom_torsion_atom_site_label_3
_geom_torsion_atom_site_label_4
_geom_torsion
_geom_torsion_site_symmetry_1
_geom_torsion_site_symmetry_2
_geom_torsion_site_symmetry_3
_geom_torsion_site_symmetry_4
_geom_torsion_publ_flag
C00A C00A C2B C1B -1.4(8) 12_655 . . . ?
C00A C00A C2B C3B -139.9(6) 12_655 . . . ?
C00A C00A C13B C12B 142.4(8) 12_655 . . . ?
C00A C00A C13B C14B 0.7(7) 12_655 . . . ?
C00A C2B C3B C4B -0.4(11) . . . . ?
C00A C2B C3B C7B 141.9(8) . . . 4_566 ?
C00A C13B C14B C13B -1.0(11) . . . 12_655 ?
C00A C13B C14B C15B 141.9(10) . . . . ?
F1A C1A C2A I1A 1.9(7) . . . . ?
F1A C1A C2A C3A -178.9(5) . . . . ?
I1A C2A C3A F2A -0.1(7) . . . . ?
I1A C2A C3A C3A 179.8(5) . . . 7_645 ?
C1A C1A C2A I1A -177.3(5) 7_645 . . . ?
C1A C1A C2A C3A 1.9(9) 7_645 . . . ?
C1A C2A C3A F2A -179.3(5) . . . . ?
C1A C2A C3A C3A 0.6(10) . . . 7_645 ?
C1B C1B C2B C00A 1.5(9) 12_655 . . . ?
C1B C1B C2B C3B 142.4(5) 12_655 . . . ?
C1B C2B C3B C4B -142.7(9) . . . . ?
C1B C2B C3B C7B -0.4(10) . . . 4_566 ?
C1B C8B C9B C9B -0.9(12) 4_566 . . 12_655 ?
C1B C8B C9B C10B -140.1(11) 4_566 . . . ?
C2B C00A C13B C12B 0.7(12) . . . . ?
C2B C00A C13B C14B -141.1(8) . . . . ?
C2B C3B C4B C5B 139.0(9) . . . . ?
C2B C3B C4B C12B 1.8(13) . . . . ?
C3B C4B C5B C5B -0.8(13) . . . 4_566 ?
C3B C4B C5B C6B -142.0(9) . . . . ?
C3B C4B C12B C11B 141.3(9) . . . . ?
C3B C4B C12B C13B -1.9(13) . . . . ?
C3B C7B C8B C1B -0.6(9) 4_566 . . 4_566 ?
C3B C7B C8B C9B -141.3(12) 4_566 . . . ?
C4B C5B C6B C7B 141.1(9) . . . . ?
C4B C5B C6B C11B -0.7(9) . . . . ?
C4B C12B C13B C00A 0.7(13) . . . . ?
C4B C12B C13B C14B 139.5(9) . . . . ?
C5B C4B C12B C11B -0.1(10) . . . . ?
C5B C4B C12B C13B -143.4(9) . . . . ?
C5B C5B C6B C7B -1.4(13) 4_566 . . . ?
C5B C5B C6B C11B -143.2(8) 4_566 . . . ?
C5B C6B C7B C3B 0.6(14) . . . 4_566 ?
C5B C6B C7B C8B -139.3(11) . . . . ?
C5B C6B C11B C10B 143.4(9) . . . . ?
C5B C6B C11B C12B 0.7(10) . . . . ?
C6B C7B C8B C1B 144.2(8) . . . 4_566 ?
C6B C7B C8B C9B 3.5(16) . . . . ?
C6B C11B C12B C4B -0.4(10) . . . . ?
C6B C11B C12B C13B 140.7(10) . . . . ?
C7B C3B C4B C5B -0.1(13) 4_566 . . . ?
C7B C3B C4B C12B -137.3(10) 4_566 . . . ?
C7B C6B C11B C10B 1.4(13) . . . . ?
C7B C6B C11B C12B -141.3(9) . . . . ?
C7B C8B C9B C9B 135.4(10) . . . 12_655 ?
C7B C8B C9B C10B -3.8(17) . . . . ?
C8B C1B C2B C00A -140.9(7) 4_566 . . . ?
C8B C1B C2B C3B 0.0(9) 4_566 . . . ?
C8B C9B C10B C11B 2.9(16) . . . . ?
C8B C9B C10B C15B 144.4(13) . . . . ?
C9B C9B C10B C11B -142.2(8) 12_655 . . . ?
C9B C9B C10B C15B -0.7(10) 12_655 . . . ?
C9B C10B C11B C6B -1.7(14) . . . . ?
C9B C10B C11B C12B 137.6(11) . . . . ?
C9B C10B C15B C10B 1.2(16) . . . 12_655 ?
C9B C10B C15B C14B -142.0(12) . . . . ?
C10B C11B C12B C4B -142.0(10) . . . . ?
C10B C11B C12B C13B -1.0(15) . . . . ?
C11B C6B C7B C3B 137.9(11) . . . 4_566 ?
C11B C6B C7B C8B -2.1(12) . . . . ?
C11B C10B C15B C10B 143.5(12) . . . 12_655 ?
C11B C10B C15B C14B 0.3(16) . . . . ?
C11B C12B C13B C00A -136.4(11) . . . . ?
C11B C12B C13B C14B 2.4(13) . . . . ?
C12B C4B C5B C5B 141.8(9) . . . 4_566 ?
C12B C4B C5B C6B 0.5(9) . . . . ?
C12B C13B C14B C13B -145.5(8) . . . 12_655 ?
C12B C13B C14B C15B -2.6(14) . . . . ?
C13B C00A C2B C1B 137.7(8) . . . . ?
C13B C00A C2B C3B -0.8(10) . . . . ?
C13B C14B C15B C10B 137.6(8) 12_655 . . . ?
C13B C14B C15B C10B 1.2(16) . . . . ?
C13B C14B C15B C10B -1.2(16) 12_655 . . 12_655 ?
C13B C14B C15B C10B -137.6(8) . . . 12_655 ?
C15B C10B C11B C6B -139.8(10) . . . . ?
C15B C10B C11B C12B -0.5(14) . . . . ?
